data_7205051
loop_
_publ_author_name
'Yang, En-Cui'
'Feng, Yan'
'Liu, Zhong-Yi'
'Liu, Tian-Yu'
'Zhao, Xiao-Jun'

_publ_section_title
;
 Diverse mixed-ligand metal complexes with in situ generated
 5-(pyrazinyl)tetrazolate chelating-bridging ligand: in situ synthesis,
 crystal structures, magnetic and luminescent properties
;
_journal_issue 1
_journal_name_full CrystEngComm
_journal_page_first 230
_journal_paper_doi 10.1039/c000586j
_journal_volume 13
_journal_year 2011
_chemical_formula_sum 'C5 H7 Cd Cl N6 O2'
_chemical_formula_weight 331.02
_chemical_name_systematic
;
?
;
_space_group_IT_number 14
_symmetry_cell_setting monoclinic
_symmetry_space_group_name_Hall '-P 2ybc'
_symmetry_space_group_name_H-M 'P 1 21/c 1'
_atom_sites_solution_hydrogens geom
_atom_sites_solution_primary direct
_atom_sites_solution_secondary difmap
_audit_creation_method SHELXL-97
_cell_angle_alpha 90.00
_cell_angle_beta 123.425(2)
_cell_angle_gamma 90.00
_cell_formula_units_Z 4
_cell_length_a 7.3629(3)
_cell_length_b 13.9028(6)
_cell_length_c 11.8372(4)
_cell_measurement_reflns_used 5115
_cell_measurement_temperature 296(2)
_cell_measurement_theta_max 0.00
_cell_measurement_theta_min 0.00
_cell_volume 1011.31(7)
_computing_cell_refinement 'Bruker SMART'
_computing_data_collection 'Bruker SMART'
_computing_data_reduction 'Bruker SAINT'
_computing_molecular_graphics 'Bruker SHELXTL'
_computing_publication_material 'Bruker SHELXTL'
_computing_structure_refinement 'SHELXL-97 (Sheldrick, 1997)'
_computing_structure_solution 'SHELXS-97 (Sheldrick, 1990)'
_diffrn_ambient_temperature 296(2)
_diffrn_measured_fraction_theta_full 0.985
_diffrn_measured_fraction_theta_max 0.985
_diffrn_measurement_device_type 'CCD area detector'
_diffrn_measurement_method 'phi and omega scans'
_diffrn_radiation_monochromator graphite
_diffrn_radiation_source 'fine-focus sealed tube'
_diffrn_radiation_type MoK\a
_diffrn_radiation_wavelength 0.71073
_diffrn_reflns_av_R_equivalents 0.0213
_diffrn_reflns_av_sigmaI/netI 0.0174
_diffrn_reflns_limit_h_max 8
_diffrn_reflns_limit_h_min -8
_diffrn_reflns_limit_k_max 12
_diffrn_reflns_limit_k_min -16
_diffrn_reflns_limit_l_max 14
_diffrn_reflns_limit_l_min -11
_diffrn_reflns_number 4916
_diffrn_reflns_theta_full 25.00
_diffrn_reflns_theta_max 25.00
_diffrn_reflns_theta_min 3.14
_exptl_absorpt_coefficient_mu 2.414
_exptl_absorpt_correction_T_max 0.6439
_exptl_absorpt_correction_T_min 0.6067
_exptl_absorpt_correction_type multi-scan
_exptl_absorpt_process_details sadabs
_exptl_crystal_colour colourless
_exptl_crystal_density_diffrn 2.174
_exptl_crystal_density_meas ?
_exptl_crystal_density_method 'not measured'
_exptl_crystal_description block
_exptl_crystal_F_000 640
_exptl_crystal_size_max 0.23
_exptl_crystal_size_mid 0.22
_exptl_crystal_size_min 0.20
_refine_diff_density_max 0.926
_refine_diff_density_min -0.778
_refine_diff_density_rms 0.098
_refine_ls_extinction_method none
_refine_ls_goodness_of_fit_ref 1.076
_refine_ls_hydrogen_treatment constr
_refine_ls_matrix_type full
_refine_ls_number_parameters 136
_refine_ls_number_reflns 1757
_refine_ls_number_restraints 0
_refine_ls_restrained_S_all 1.076
_refine_ls_R_factor_all 0.0361
_refine_ls_R_factor_gt 0.0355
_refine_ls_shift/su_max 0.000
_refine_ls_shift/su_mean 0.000
_refine_ls_structure_factor_coef Fsqd
_refine_ls_weighting_details 'calc w=1/[\s^2^(Fo^2^)+(0.0000P)^2^+7.8149P] where P=(Fo^2^+2Fc^2^)/3'
_refine_ls_weighting_scheme calc
_refine_ls_wR_factor_gt 0.0775
_refine_ls_wR_factor_ref 0.0778
_reflns_number_gt 1726
_reflns_number_total 1757
_reflns_threshold_expression >2sigma(I)
_cod_data_source_file C000586J.TXT
_cod_data_source_block 90801b
_cod_depositor_comments
;
The following automatic conversions were performed:
'_symmetry_cell_setting' value 'Monoclinic' changed to 'monoclinic'
according to '/home/saulius/struct/CIF-dictionaries/cif_core.dic'
dictionary named 'cif_core.dic' version 2.4.1 from 2010-06-29.

Automatic conversion script
Id: cif_fix_enum 1555 2011-01-17 13:19:09Z saulius 

The following automatic conversions were performed:

'_exptl_crystal_density_meas' value 'none' was changed to '?' - the
value is perceived as not measured.

Automatic conversion script
Id: cif_fix_values 3008 2015-01-20 13:52:24Z robertas 
;
_cod_original_sg_symbol_H-M P21/c
_cod_database_code 7205051

loop_
_symmetry_equiv_pos_as_xyz
'x, y, z'
'-x, y+1/2, -z+1/2'
'-x, -y, -z'
'x, -y-1/2, z-1/2'

loop_
_atom_site_label
_atom_site_type_symbol
_atom_site_fract_x
_atom_site_fract_y
_atom_site_fract_z
_atom_site_U_iso_or_equiv
_atom_site_adp_type
_atom_site_occupancy
_atom_site_symmetry_multiplicity
_atom_site_calc_flag
_atom_site_refinement_flags
_atom_site_disorder_assembly
_atom_site_disorder_group
Cd1 Cd 0.72237(6) 0.04559(3) 0.43314(4) 0.03112(14) Uani 1 1 d . . .
Cl1 Cl 0.9289(3) -0.00212(14) 0.3225(2) 0.0614(5) Uani 1 1 d . . .
O1 O 0.4127(6) 0.0853(3) 0.2170(4) 0.0377(9) Uani 1 1 d . . .
H1A H 0.3509 0.0344 0.1721 0.057 Uiso 1 1 d R . .
H1B H 0.4460 0.1274 0.1793 0.057 Uiso 1 1 d R . .
N1 N 0.5515(7) 0.1216(3) 0.5293(4) 0.0262(9) Uani 1 1 d . . .
N2 N 0.4349(7) 0.1009(3) 0.5814(4) 0.0284(9) Uani 1 1 d . . .
N3 N 0.3872(7) 0.1804(3) 0.6198(5) 0.0320(10) Uani 1 1 d . . .
N4 N 0.4719(7) 0.2555(3) 0.5923(5) 0.0305(10) Uani 1 1 d . . .
N5 N 0.7833(7) 0.2152(3) 0.4417(4) 0.0263(9) Uani 1 1 d . . .
N6 N 0.7897(9) 0.4145(3) 0.4320(6) 0.0446(13) Uani 1 1 d . . .
C1 C 0.5703(8) 0.2169(3) 0.5370(5) 0.0259(11) Uani 1 1 d . . .
C2 C 0.6841(8) 0.2694(4) 0.4861(5) 0.0276(11) Uani 1 1 d . . .
C3 C 0.8920(9) 0.2612(4) 0.3972(6) 0.0341(12) Uani 1 1 d . . .
H3 H 0.9672 0.2259 0.3687 0.041 Uiso 1 1 calc R . .
C4 C 0.8940(9) 0.3603(4) 0.3930(6) 0.0414(14) Uani 1 1 d . . .
H4 H 0.9710 0.3903 0.3616 0.050 Uiso 1 1 calc R . .
C5 C 0.6864(10) 0.3686(4) 0.4800(6) 0.0398(14) Uani 1 1 d . . .
H5 H 0.6141 0.4043 0.5101 0.048 Uiso 1 1 calc R . .
O2 O 0.1489(9) 0.2615(4) 0.7507(5) 0.0703(15) Uani 1 1 d . . .
H2A H 0.2371 0.3044 0.7580 0.106 Uiso 1 1 d R . .
H2B H 0.2038 0.2107 0.7974 0.106 Uiso 1 1 d R . .

loop_
_atom_site_aniso_label
_atom_site_aniso_U_11
_atom_site_aniso_U_22
_atom_site_aniso_U_33
_atom_site_aniso_U_23
_atom_site_aniso_U_13
_atom_site_aniso_U_12
Cd1 0.0335(2) 0.0212(2) 0.0472(3) 0.00132(17) 0.0276(2) 0.00272(16)
Cl1 0.0561(10) 0.0655(11) 0.0750(12) 0.0100(10) 0.0440(10) 0.0174(9)
O1 0.049(2) 0.0283(19) 0.036(2) 0.0014(17) 0.0236(19) -0.0078(17)
N1 0.030(2) 0.019(2) 0.032(2) -0.0005(17) 0.019(2) 0.0006(17)
N2 0.034(2) 0.025(2) 0.033(2) -0.0005(19) 0.023(2) -0.0002(18)
N3 0.039(3) 0.024(2) 0.041(3) -0.001(2) 0.028(2) 0.0009(19)
N4 0.039(2) 0.023(2) 0.036(3) -0.0020(19) 0.025(2) 0.0020(19)
N5 0.027(2) 0.028(2) 0.028(2) 0.0010(18) 0.0173(19) -0.0016(18)
N6 0.048(3) 0.029(3) 0.058(3) 0.005(2) 0.030(3) -0.004(2)
C1 0.026(2) 0.021(2) 0.027(3) -0.001(2) 0.013(2) 0.002(2)
C2 0.027(3) 0.027(3) 0.027(3) 0.002(2) 0.014(2) 0.002(2)
C3 0.031(3) 0.039(3) 0.033(3) 0.003(2) 0.018(2) -0.001(2)
C4 0.038(3) 0.041(3) 0.047(4) 0.009(3) 0.024(3) -0.008(3)
C5 0.048(3) 0.027(3) 0.050(4) 0.002(3) 0.031(3) 0.001(3)
O2 0.063(3) 0.096(4) 0.062(3) -0.007(3) 0.041(3) -0.013(3)

loop_
_atom_type_symbol
_atom_type_description
_atom_type_scat_dispersion_real
_atom_type_scat_dispersion_imag
_atom_type_scat_source
C C 0.0033 0.0016 'International Tables Vol C Tables 4.2.6.8 and 6.1.1.4'
H H 0.0000 0.0000 'International Tables Vol C Tables 4.2.6.8 and 6.1.1.4'
N N 0.0061 0.0033 'International Tables Vol C Tables 4.2.6.8 and 6.1.1.4'
O O 0.0106 0.0060 'International Tables Vol C Tables 4.2.6.8 and 6.1.1.4'
Cl Cl 0.1484 0.1585 'International Tables Vol C Tables 4.2.6.8 and 6.1.1.4'
Cd Cd -0.8075 1.2024 'International Tables Vol C Tables 4.2.6.8 and 6.1.1.4'

loop_
_geom_angle_atom_site_label_1
_geom_angle_atom_site_label_2
_geom_angle_atom_site_label_3
_geom_angle
_geom_angle_site_symmetry_1
_geom_angle_site_symmetry_3
_geom_angle_publ_flag
N2 Cd1 N1 92.98(14) 3_656 . ?
N2 Cd1 O1 88.86(14) 3_656 . ?
N1 Cd1 O1 88.01(14) . . ?
N2 Cd1 N5 161.85(14) 3_656 . ?
N1 Cd1 N5 71.10(14) . . ?
O1 Cd1 N5 82.10(13) . . ?
N2 Cd1 Cl1 98.48(11) 3_656 . ?
N1 Cd1 Cl1 168.29(11) . . ?
O1 Cd1 Cl1 89.85(11) . . ?
N5 Cd1 Cl1 97.21(11) . . ?
N2 Cd1 Cl1 91.42(12) 3_656 3_756 ?
N1 Cd1 Cl1 91.64(11) . 3_756 ?
O1 Cd1 Cl1 179.57(11) . 3_756 ?
N5 Cd1 Cl1 97.54(11) . 3_756 ?
Cl1 Cd1 Cl1 90.44(6) . 3_756 ?
Cd1 Cl1 Cd1 89.56(6) . 3_756 ?
Cd1 O1 H1A 110.3 . . ?
Cd1 O1 H1B 110.0 . . ?
H1A O1 H1B 117.1 . . ?
C1 N1 N2 104.6(4) . . ?
C1 N1 Cd1 114.6(3) . . ?
N2 N1 Cd1 140.9(3) . . ?
N3 N2 N1 110.0(4) . . ?
N3 N2 Cd1 123.4(3) . 3_656 ?
N1 N2 Cd1 125.5(3) . 3_656 ?
N2 N3 N4 108.7(4) . . ?
C1 N4 N3 104.9(4) . . ?
C3 N5 C2 117.3(5) . . ?
C3 N5 Cd1 126.4(4) . . ?
C2 N5 Cd1 116.1(3) . . ?
C4 N6 C5 116.8(5) . . ?
N4 C1 N1 111.8(5) . . ?
N4 C1 C2 126.3(5) . . ?
N1 C1 C2 121.9(5) . . ?
N5 C2 C5 121.0(5) . . ?
N5 C2 C1 116.1(4) . . ?
C5 C2 C1 122.9(5) . . ?
N5 C3 C4 120.8(5) . . ?
N5 C3 H3 119.6 . . ?
C4 C3 H3 119.6 . . ?
N6 C4 C3 122.3(5) . . ?
N6 C4 H4 118.8 . . ?
C3 C4 H4 118.8 . . ?
N6 C5 C2 121.6(6) . . ?
N6 C5 H5 119.2 . . ?
C2 C5 H5 119.2 . . ?
H2A O2 H2B 117.0 . . ?

loop_
_geom_bond_atom_site_label_1
_geom_bond_atom_site_label_2
_geom_bond_distance
_geom_bond_site_symmetry_2
_geom_bond_publ_flag
Cd1 N2 2.302(4) 3_656 ?
Cd1 N1 2.361(4) . ?
Cd1 O1 2.371(4) . ?
Cd1 N5 2.392(4) . ?
Cd1 Cl1 2.5812(18) . ?
Cd1 Cl1 2.672(2) 3_756 ?
Cl1 Cd1 2.672(2) 3_756 ?
O1 H1A 0.8500 . ?
O1 H1B 0.8500 . ?
N1 C1 1.330(6) . ?
N1 N2 1.335(6) . ?
N2 N3 1.314(6) . ?
N2 Cd1 2.302(4) 3_656 ?
N3 N4 1.344(6) . ?
N4 C1 1.327(7) . ?
N5 C3 1.339(7) . ?
N5 C2 1.341(7) . ?
N6 C4 1.327(8) . ?
N6 C5 1.335(8) . ?
C1 C2 1.468(7) . ?
C2 C5 1.382(7) . ?
C3 C4 1.379(8) . ?
C3 H3 0.9300 . ?
C4 H4 0.9300 . ?
C5 H5 0.9300 . ?
O2 H2A 0.8505 . ?
O2 H2B 0.8501 . ?

loop_
_geom_torsion_atom_site_label_1
_geom_torsion_atom_site_label_2
_geom_torsion_atom_site_label_3
_geom_torsion_atom_site_label_4
_geom_torsion
_geom_torsion_site_symmetry_1
_geom_torsion_site_symmetry_2
_geom_torsion_site_symmetry_3
_geom_torsion_site_symmetry_4
_geom_torsion_publ_flag
N2 Cd1 Cl1 Cd1 -91.50(12) 3_656 . . 3_756 ?
N1 Cd1 Cl1 Cd1 100.3(5) . . . 3_756 ?
O1 Cd1 Cl1 Cd1 179.68(10) . . . 3_756 ?
N5 Cd1 Cl1 Cd1 97.66(11) . . . 3_756 ?
Cl1 Cd1 Cl1 Cd1 0.0 3_756 . . 3_756 ?
N2 Cd1 N1 C1 -169.8(4) 3_656 . . . ?
O1 Cd1 N1 C1 -81.0(4) . . . . ?
N5 Cd1 N1 C1 1.3(3) . . . . ?
Cl1 Cd1 N1 C1 -1.5(8) . . . . ?
Cl1 Cd1 N1 C1 98.7(4) 3_756 . . . ?
N2 Cd1 N1 N2 9.9(6) 3_656 . . . ?
O1 Cd1 N1 N2 98.6(5) . . . . ?
N5 Cd1 N1 N2 -179.0(5) . . . . ?
Cl1 Cd1 N1 N2 178.2(4) . . . . ?
Cl1 Cd1 N1 N2 -81.6(5) 3_756 . . . ?
C1 N1 N2 N3 -0.5(6) . . . . ?
Cd1 N1 N2 N3 179.8(4) . . . . ?
C1 N1 N2 Cd1 167.5(3) . . . 3_656 ?
Cd1 N1 N2 Cd1 -12.2(7) . . . 3_656 ?
N1 N2 N3 N4 0.4(6) . . . . ?
Cd1 N2 N3 N4 -168.0(3) 3_656 . . . ?
N2 N3 N4 C1 -0.1(6) . . . . ?
N2 Cd1 N5 C3 -148.9(5) 3_656 . . . ?
N1 Cd1 N5 C3 -178.7(5) . . . . ?
O1 Cd1 N5 C3 -88.1(4) . . . . ?
Cl1 Cd1 N5 C3 0.7(4) . . . . ?
Cl1 Cd1 N5 C3 92.1(4) 3_756 . . . ?
N2 Cd1 N5 C2 25.7(7) 3_656 . . . ?
N1 Cd1 N5 C2 -4.1(3) . . . . ?
O1 Cd1 N5 C2 86.5(4) . . . . ?
Cl1 Cd1 N5 C2 175.3(3) . . . . ?
Cl1 Cd1 N5 C2 -93.3(4) 3_756 . . . ?
N3 N4 C1 N1 -0.2(6) . . . . ?
N3 N4 C1 C2 178.5(5) . . . . ?
N2 N1 C1 N4 0.5(6) . . . . ?
Cd1 N1 C1 N4 -179.8(3) . . . . ?
N2 N1 C1 C2 -178.3(4) . . . . ?
Cd1 N1 C1 C2 1.4(6) . . . . ?
C3 N5 C2 C5 2.9(8) . . . . ?
Cd1 N5 C2 C5 -172.2(4) . . . . ?
C3 N5 C2 C1 -178.7(4) . . . . ?
Cd1 N5 C2 C1 6.2(6) . . . . ?
N4 C1 C2 N5 176.1(5) . . . . ?
N1 C1 C2 N5 -5.3(7) . . . . ?
N4 C1 C2 C5 -5.6(9) . . . . ?
N1 C1 C2 C5 173.1(5) . . . . ?
C2 N5 C3 C4 -2.4(8) . . . . ?
Cd1 N5 C3 C4 172.2(4) . . . . ?
C5 N6 C4 C3 1.9(9) . . . . ?
N5 C3 C4 N6 -0.1(9) . . . . ?
C4 N6 C5 C2 -1.3(9) . . . . ?
N5 C2 C5 N6 -1.1(9) . . . . ?
C1 C2 C5 N6 -179.4(5) . . . . ?
